data_4001415
loop_
_publ_author_name
'Wang, Xin-Yi'
'Sevov, Slavi C.'

_publ_section_title
;
 Hydrogen-Bonded Host Frameworks of Cationic Metal Complexes and Anionic
 Disulfonate Linkers:&#x00A0; Effects of the Guest Molecules and the
 Charge of the Metal Complex
;
_journal_issue 20
_journal_name_full 'Chemistry of Materials'
_journal_page_first 4906
_journal_paper_doi 10.1021/cm071480x
_journal_volume 19
_journal_year 2007
_chemical_formula_sum 'C74 H144 Co4 N20 O50 S6'
_chemical_formula_weight 2542.15
_chemical_name_common CoEnOx-BPDS-Hdmapy
_chemical_name_systematic
; 
 ? 
;
_space_group_IT_number 2
_symmetry_cell_setting triclinic
_symmetry_space_group_name_Hall '-P 1'
_symmetry_space_group_name_H-M 'P -1'
_atom_sites_solution_hydrogens geom
_atom_sites_solution_primary direct
_atom_sites_solution_secondary difmap
_audit_creation_method SHELXL-97
_cell_angle_alpha 70.693(3)
_cell_angle_beta 89.401(3)
_cell_angle_gamma 87.117(3)
_cell_formula_units_Z 2
_cell_length_a 11.7217(8)
_cell_length_b 18.1519(13)
_cell_length_c 26.4208(19)
_cell_measurement_temperature 100(2)
_cell_volume 5298.6(7)
_computing_cell_refinement 'Bruker SMART'
_computing_data_collection 'Bruker SMART'
_computing_data_reduction 'Bruker SHELXTL-V5.1'
_computing_molecular_graphics Diomand
_computing_publication_material 'SHELXL-97 (Sheldrick, 1997)'
_computing_structure_refinement 'SHELXL-97 (Sheldrick, 1997)'
_computing_structure_solution 'SHELXS-97 (Sheldrick, 1990)'
_diffrn_ambient_temperature 100(2)
_diffrn_measured_fraction_theta_full 0.997
_diffrn_measured_fraction_theta_max 0.997
_diffrn_measurement_device_type 'CCD area detector'
_diffrn_measurement_method 'phi and omega scans'
_diffrn_radiation_monochromator graphite
_diffrn_radiation_source 'fine-focus sealed tube'
_diffrn_radiation_type MoK\a
_diffrn_radiation_wavelength 0.71073
_diffrn_reflns_av_R_equivalents 0.0282
_diffrn_reflns_av_sigmaI/netI 0.0155
_diffrn_reflns_limit_h_max 15
_diffrn_reflns_limit_h_min -15
_diffrn_reflns_limit_k_max 23
_diffrn_reflns_limit_k_min -23
_diffrn_reflns_limit_l_max 32
_diffrn_reflns_limit_l_min -34
_diffrn_reflns_number 203365
_diffrn_reflns_theta_full 27.50
_diffrn_reflns_theta_max 27.50
_diffrn_reflns_theta_min 0.82
_exptl_absorpt_coefficient_mu 0.838
_exptl_absorpt_correction_T_max 0.9061
_exptl_absorpt_correction_T_min 0.7094
_exptl_absorpt_correction_type multi-scan
_exptl_absorpt_process_details 'Blessing, R.H. (1995) Acta Cryst. A51, 33-38'
_exptl_crystal_colour red
_exptl_crystal_density_diffrn 1.601
_exptl_crystal_density_meas ?
_exptl_crystal_density_method 'not measured'
_exptl_crystal_description plate
_exptl_crystal_F_000 2676
_exptl_crystal_size_max 0.44
_exptl_crystal_size_mid 0.38
_exptl_crystal_size_min 0.12
_refine_diff_density_max 1.054
_refine_diff_density_min -1.048
_refine_diff_density_rms 0.124
_refine_ls_extinction_method none
_refine_ls_goodness_of_fit_ref 1.043
_refine_ls_hydrogen_treatment constr
_refine_ls_matrix_type full
_refine_ls_number_parameters 1444
_refine_ls_number_reflns 24306
_refine_ls_number_restraints 3
_refine_ls_restrained_S_all 1.046
_refine_ls_R_factor_all 0.0427
_refine_ls_R_factor_gt 0.0369
_refine_ls_shift/su_max 0.002
_refine_ls_shift/su_mean 0.000
_refine_ls_structure_factor_coef Fsqd
_refine_ls_weighting_details 'calc w=1/[\s^2^(Fo^2^)+(0.0500P)^2^+10.0772P] where P=(Fo^2^+2Fc^2^)/3'
_refine_ls_weighting_scheme calc
_refine_ls_wR_factor_gt 0.1023
_refine_ls_wR_factor_ref 0.1090
_reflns_number_gt 21718
_reflns_number_total 24306
_reflns_threshold_expression >2sigma(I)
_cod_data_source_file cm071480x-file002.cif
_cod_data_source_block CoEnOx-BPDS-Hdmapy
_cod_depositor_comments
;
The following automatic conversions were performed:

'_exptl_crystal_density_meas' value 'not measured' was changed to '?'
- the value is perceived as not measured.

Automatic conversion script
Id: cif_fix_values 3008 2015-01-20 13:52:24Z robertas 
;
_cod_original_cell_volume 5298.6(6)
_cod_original_sg_symbol_H-M P-1
_cod_database_code 4001415

loop_
_symmetry_equiv_pos_as_xyz
'x, y, z'
'-x, -y, -z'

loop_
_atom_site_label
_atom_site_type_symbol
_atom_site_fract_x
_atom_site_fract_y
_atom_site_fract_z
_atom_site_U_iso_or_equiv
_atom_site_adp_type
_atom_site_occupancy
_atom_site_symmetry_multiplicity
_atom_site_calc_flag
_atom_site_refinement_flags
_atom_site_disorder_assembly
_atom_site_disorder_group
Co1 Co 0.58979(2) 0.473011(16) 0.407258(10) 0.01007(6) Uani 1 1 d . . .
Co2 Co 0.07947(2) 0.559207(15) 0.837076(10) 0.00726(6) Uani 1 1 d . . .
Co3 Co 0.08508(2) 0.538037(15) 0.340303(10) 0.00804(6) Uani 1 1 d . . .
Co4 Co 0.40900(2) 0.508785(15) 0.098049(10) 0.00797(6) Uani 1 1 d . . .
S1 S 1.21972(4) 0.30690(3) 0.81645(2) 0.01334(10) Uani 1 1 d . . .
S2 S 0.63721(5) -0.12997(3) 0.83442(2) 0.01835(11) Uani 1 1 d . . .
S3 S 1.23555(4) 0.28958(3) 0.31578(2) 0.01292(10) Uani 1 1 d . . .
S4 S 0.64964(4) -0.13543(3) 0.31121(2) 0.01616(10) Uani 1 1 d . . .
S5 S 0.85196(4) 0.26429(3) 0.03107(2) 0.01397(10) Uani 1 1 d . . .
S6 S 0.14832(4) 0.74258(3) 0.46007(2) 0.01691(11) Uani 1 1 d . . .
O1 O 1.20383(13) 0.31196(10) 0.87034(6) 0.0191(3) Uani 1 1 d . . .
O2 O 1.33335(13) 0.27671(9) 0.80905(6) 0.0186(3) Uani 1 1 d . . .
O3 O 1.18518(13) 0.37972(9) 0.77494(6) 0.0192(3) Uani 1 1 d . . .
O4 O 0.69933(14) -0.20525(9) 0.85116(8) 0.0255(4) Uani 1 1 d . . .
O5 O 0.55065(15) -0.12239(10) 0.87276(7) 0.0269(4) Uani 1 1 d . . .
O6 O 0.59037(15) -0.10755(10) 0.78016(7) 0.0282(4) Uani 1 1 d . . .
O7 O 1.20637(13) 0.30244(9) 0.36602(6) 0.0172(3) Uani 1 1 d . . .
O8 O 1.35193(13) 0.25701(9) 0.31570(7) 0.0198(3) Uani 1 1 d . . .
O9 O 1.20980(13) 0.35867(9) 0.26955(6) 0.0194(3) Uani 1 1 d . . .
O10 O 0.56034(14) -0.12366(9) 0.34722(7) 0.0228(3) Uani 1 1 d . . .
O11 O 0.70904(14) -0.21180(9) 0.33161(7) 0.0214(3) Uani 1 1 d . . .
O12 O 0.60711(14) -0.11616(9) 0.25637(7) 0.0214(3) Uani 1 1 d . . .
O13 O 0.94545(14) 0.28883(10) 0.05649(7) 0.0222(3) Uani 1 1 d . . .
O14 O 0.75379(14) 0.24376(10) 0.06668(7) 0.0229(3) Uani 1 1 d . . .
O15 O 0.82235(14) 0.31858(9) -0.02163(6) 0.0200(3) Uani 1 1 d . . .
O16 O 0.17606(14) 0.68471(10) 0.51167(6) 0.0225(3) Uani 1 1 d . . .
O17 O 0.24687(14) 0.76534(10) 0.42511(7) 0.0254(4) Uani 1 1 d . . .
O18 O 0.05527(14) 0.72081(11) 0.43251(7) 0.0249(4) Uani 1 1 d . . .
O19 O 0.08363(11) 0.59238(8) 0.75979(5) 0.0107(3) Uani 1 1 d . . .
O20 O 0.23928(11) 0.53039(8) 0.83336(5) 0.0103(3) Uani 1 1 d . . .
O21 O 0.19913(12) 0.58037(9) 0.69491(6) 0.0161(3) Uani 1 1 d . . .
O22 O 0.37473(12) 0.53900(9) 0.77165(6) 0.0152(3) Uani 1 1 d . . .
O23 O 0.09093(12) 0.56825(8) 0.26367(5) 0.0119(3) Uani 1 1 d . . .
O24 O 0.24471(11) 0.50832(8) 0.33798(5) 0.0120(3) Uani 1 1 d . . .
O25 O 0.20530(12) 0.55283(10) 0.19962(6) 0.0169(3) Uani 1 1 d . . .
O26 O 0.37870(12) 0.50516(10) 0.27753(6) 0.0205(3) Uani 1 1 d . . .
O27 O 0.59637(12) 0.43944(8) 0.48386(6) 0.0125(3) Uani 1 1 d . . .
O28 O 0.70937(12) 0.44469(9) 0.54966(6) 0.0133(3) Uani 1 1 d . . .
O29 O 0.74310(12) 0.50368(9) 0.40999(5) 0.0127(3) Uani 1 1 d . . .
O30 O 0.86899(12) 0.51345(9) 0.46999(6) 0.0142(3) Uani 1 1 d . . .
O31 O 0.25774(11) 0.47779(8) 0.09197(5) 0.0112(3) Uani 1 1 d . . .
O32 O 0.40309(11) 0.55467(8) 0.02170(5) 0.0106(3) Uani 1 1 d . . .
O33 O 0.13076(12) 0.48143(9) 0.02885(6) 0.0137(3) Uani 1 1 d . . .
O34 O 0.29166(12) 0.56003(8) -0.04729(5) 0.0122(3) Uani 1 1 d . . .
N10 N 0.59116(15) 0.51424(11) 0.32963(7) 0.0164(4) Uani 1 1 d . . .
H10B H 0.6556 0.4955 0.3168 0.020 Uiso 1 1 calc R . .
H10C H 0.5282 0.4989 0.3159 0.020 Uiso 1 1 calc R . .
N1 N 0.11914(14) 0.66125(10) 0.83919(7) 0.0118(3) Uani 1 1 d . . .
H1A H 0.1397 0.6574 0.8735 0.014 Uiso 1 1 calc R . .
H1B H 0.1800 0.6790 0.8170 0.014 Uiso 1 1 calc R . .
N2 N -0.07817(14) 0.59833(10) 0.83275(7) 0.0104(3) Uani 1 1 d . . .
H2B H -0.1064 0.6071 0.7988 0.012 Uiso 1 1 calc R . .
H2C H -0.1215 0.5618 0.8566 0.012 Uiso 1 1 calc R . .
N3 N 0.08183(14) 0.51649(9) 0.91440(6) 0.0098(3) Uani 1 1 d . . .
H3B H 0.1460 0.5312 0.9276 0.012 Uiso 1 1 calc R . .
H3C H 0.0186 0.5353 0.9281 0.012 Uiso 1 1 calc R . .
N4 N 0.03412(14) 0.45713(9) 0.83846(6) 0.0102(3) Uani 1 1 d . . .
H4B H -0.0263 0.4628 0.8153 0.012 Uiso 1 1 calc R . .
H4C H 0.0939 0.4313 0.8276 0.012 Uiso 1 1 calc R . .
N5 N 0.12366(14) 0.64152(10) 0.33983(7) 0.0129(3) Uani 1 1 d . . .
H5B H 0.1429 0.6397 0.3739 0.016 Uiso 1 1 calc R . .
H5C H 0.1852 0.6582 0.3178 0.016 Uiso 1 1 calc R . .
N6 N -0.07325(14) 0.57692(10) 0.33408(7) 0.0114(3) Uani 1 1 d . . .
H6A H -0.1005 0.5836 0.3002 0.014 Uiso 1 1 calc R . .
H6B H -0.1169 0.5413 0.3585 0.014 Uiso 1 1 calc R . .
N7 N 0.08421(14) 0.49925(10) 0.41771(6) 0.0108(3) Uani 1 1 d . . .
H7A H 0.1476 0.5150 0.4308 0.013 Uiso 1 1 calc R . .
H7B H 0.0202 0.5191 0.4301 0.013 Uiso 1 1 calc R . .
N8 N 0.04103(14) 0.43457(10) 0.34399(6) 0.0110(3) Uani 1 1 d . . .
H8B H -0.0181 0.4389 0.3204 0.013 Uiso 1 1 calc R . .
H8C H 0.1018 0.4079 0.3345 0.013 Uiso 1 1 calc R . .
N9 N 0.52914(14) 0.57604(10) 0.40422(7) 0.0127(3) Uani 1 1 d . . .
H9B H 0.4638 0.5712 0.4244 0.015 Uiso 1 1 calc R . .
H9C H 0.5817 0.5998 0.4185 0.015 Uiso 1 1 calc R . .
N11 N 0.43732(15) 0.43501(11) 0.41216(8) 0.0183(4) Uani 1 1 d . . .
H11B H 0.4084 0.4286 0.4458 0.022 Uiso 1 1 calc R . .
H11C H 0.3903 0.4710 0.3874 0.022 Uiso 1 1 calc R . .
N12 N 0.64431(16) 0.36896(11) 0.40838(8) 0.0199(4) Uani 1 1 d . . .
H12A H 0.6660 0.3703 0.3745 0.024 Uiso 1 1 calc R . .
H12B H 0.7064 0.3519 0.4310 0.024 Uiso 1 1 calc R . .
N13 N 0.34775(14) 0.60732(10) 0.10504(7) 0.0120(3) Uani 1 1 d . . .
H13A H 0.2905 0.6285 0.0802 0.014 Uiso 1 1 calc R . .
H13B H 0.3176 0.5985 0.1387 0.014 Uiso 1 1 calc R . .
N14 N 0.55868(14) 0.54824(10) 0.09940(7) 0.0112(3) Uani 1 1 d . . .
H14B H 0.6071 0.5092 0.1209 0.013 Uiso 1 1 calc R . .
H14C H 0.5883 0.5647 0.0653 0.013 Uiso 1 1 calc R . .
N15 N 0.40772(14) 0.45403(10) 0.17491(7) 0.0123(3) Uani 1 1 d . . .
H15B H 0.4691 0.4672 0.1910 0.015 Uiso 1 1 calc R . .
H15C H 0.3418 0.4676 0.1896 0.015 Uiso 1 1 calc R . .
N16 N 0.47413(14) 0.41167(10) 0.09170(7) 0.0118(3) Uani 1 1 d . . .
H16B H 0.4225 0.3906 0.0751 0.014 Uiso 1 1 calc R . .
H16C H 0.5388 0.4214 0.0710 0.014 Uiso 1 1 calc R . .
N17 N 0.7571(2) 0.86103(13) 0.47551(9) 0.0287(5) Uani 1 1 d . . .
N18 N 0.6176(3) 1.02240(19) 0.53956(13) 0.0540(8) Uani 1 1 d . . .
N19 N 0.7100(2) -0.16764(14) 0.05321(11) 0.0394(6) Uani 1 1 d . . .
N20 N 0.6416(2) 0.06964(14) -0.01574(10) 0.0281(6) Uani 0.838(4) 1 d P A 3
C1 C 1.12335(18) 0.23599(12) 0.81362(8) 0.0151(4) Uani 1 1 d . . .
C2 C 1.1622(2) 0.16906(14) 0.80358(10) 0.0240(5) Uani 1 1 d . . .
H2A H 1.2402 0.1622 0.7953 0.029 Uiso 1 1 calc R . .
C3 C 1.00860(18) 0.24726(12) 0.82438(8) 0.0164(4) Uani 1 1 d . . .
H3A H 0.9821 0.2938 0.8307 0.020 Uiso 1 1 calc R . .
C4 C 1.0859(2) 0.11167(15) 0.80566(11) 0.0250(5) Uani 1 1 d . . .
H4A H 1.1129 0.0654 0.7992 0.030 Uiso 1 1 calc R . .
C5 C 0.93320(18) 0.19024(13) 0.82582(9) 0.0173(4) Uani 1 1 d . . .
H5A H 0.8548 0.1983 0.8329 0.021 Uiso 1 1 calc R . .
C6 C 0.97033(19) 0.12098(13) 0.81702(9) 0.0172(4) Uani 1 1 d . . .
C7 C 0.88963(19) 0.05879(13) 0.82078(9) 0.0178(4) Uani 1 1 d . . .
C8 C 0.9285(2) -0.01808(15) 0.82931(12) 0.0277(5) Uani 1 1 d . . .
H8A H 1.0083 -0.0308 0.8317 0.033 Uiso 1 1 calc R . .
C9 C 0.7718(2) 0.07573(13) 0.81793(9) 0.0208(4) Uani 1 1 d . . .
H9A H 0.7434 0.1278 0.8124 0.025 Uiso 1 1 calc R . .
C10 C 0.8526(2) -0.07660(14) 0.83446(11) 0.0262(5) Uani 1 1 d . . .
H10A H 0.8805 -0.1288 0.8402 0.031 Uiso 1 1 calc R . .
C11 C 0.6957(2) 0.01786(13) 0.82300(10) 0.0217(5) Uani 1 1 d . . .
H11A H 0.6158 0.0303 0.8209 0.026 Uiso 1 1 calc R . .
C12 C 0.73652(19) -0.05848(13) 0.83121(9) 0.0181(4) Uani 1 1 d . . .
C13 C 1.14281(18) 0.21741(12) 0.31156(8) 0.0150(4) Uani 1 1 d . . .
C14 C 1.1811(2) 0.15582(14) 0.29469(10) 0.0219(5) Uani 1 1 d . . .
H14A H 1.2586 0.1515 0.2847 0.026 Uiso 1 1 calc R . .
C15 C 1.02907(19) 0.22424(13) 0.32557(9) 0.0176(4) Uani 1 1 d . . .
H15A H 1.0029 0.2667 0.3369 0.021 Uiso 1 1 calc R . .
C16 C 1.1051(2) 0.10049(14) 0.29247(10) 0.0238(5) Uani 1 1 d . . .
H16A H 1.1315 0.0583 0.2810 0.029 Uiso 1 1 calc R . .
C17 C 0.95381(19) 0.16889(13) 0.32300(9) 0.0177(4) Uani 1 1 d . . .
H17A H 0.8761 0.1740 0.3324 0.021 Uiso 1 1 calc R . .
C18 C 0.99081(19) 0.10584(12) 0.30675(8) 0.0171(4) Uani 1 1 d . . .
C19 C 0.90888(19) 0.04632(13) 0.30562(9) 0.0178(4) Uani 1 1 d . . .
C20 C 0.9459(2) -0.02997(14) 0.31093(11) 0.0247(5) Uani 1 1 d . . .
H20A H 1.0253 -0.0440 0.3134 0.030 Uiso 1 1 calc R . .
C21 C 0.7915(2) 0.06574(13) 0.30044(10) 0.0227(5) Uani 1 1 d . . .
H21A H 0.7650 0.1178 0.2960 0.027 Uiso 1 1 calc R . .
C22 C 0.8673(2) -0.08601(14) 0.31266(11) 0.0245(5) Uani 1 1 d . . .
H22A H 0.8933 -0.1381 0.3167 0.029 Uiso 1 1 calc R . .
C23 C 0.7135(2) 0.01064(13) 0.30167(10) 0.0217(5) Uani 1 1 d . . .
H23A H 0.6341 0.0249 0.2979 0.026 Uiso 1 1 calc R . .
C24 C 0.75167(19) -0.06569(12) 0.30846(9) 0.0170(4) Uani 1 1 d . . .
C25 C 0.90129(19) 0.17600(12) 0.02059(8) 0.0165(4) Uani 1 1 d . . .
C26 C 0.8859(3) 0.10475(16) 0.05885(11) 0.0455(9) Uani 1 1 d . . .
H26A H 0.8480 0.1022 0.0913 0.055 Uiso 1 1 calc R . .
C27 C 0.9541(4) 0.17721(16) -0.02604(12) 0.0601(12) Uani 1 1 d . . .
H27A H 0.9641 0.2258 -0.0535 0.072 Uiso 1 1 calc R . .
C28 C 0.9253(3) 0.03625(16) 0.05050(11) 0.0447(8) Uani 1 1 d . . .
H28A H 0.9144 -0.0124 0.0777 0.054 Uiso 1 1 calc R . .
C29 C 0.9931(4) 0.10834(17) -0.03380(12) 0.0632(13) Uani 1 1 d . . .
H29A H 1.0304 0.1108 -0.0664 0.076 Uiso 1 1 calc R . .
C30 C 0.9793(2) 0.03683(13) 0.00435(9) 0.0195(4) Uani 1 1 d . . .
C31 C 0.0207(2) 0.96408(15) 0.49437(9) 0.0230(5) Uani 1 1 d . . .
C32 C 0.0291(5) 0.89341(18) 0.53359(12) 0.0702(15) Uani 1 1 d . B .
H32A H 0.0073 0.8898 0.5690 0.084 Uiso 1 1 calc R . .
C33 C 0.0290(12) 0.9553(5) 0.4432(2) 0.027(2) Uani 0.49(2) 1 d P B 1
H33A H 0.0064 0.9994 0.4131 0.032 Uiso 0.49(2) 1 calc PR B 1
C34 C 0.0686(5) 0.82633(18) 0.52363(13) 0.0688(14) Uani 1 1 d . . .
H34A H 0.0746 0.7781 0.5524 0.083 Uiso 1 1 calc R B .
C35 C 0.0669(12) 0.8883(5) 0.4329(2) 0.027(2) Uani 0.49(2) 1 d P B 1
H35A H 0.0694 0.8863 0.3975 0.032 Uiso 0.49(2) 1 calc PR B 1
C33A C 0.0767(9) 0.9750(4) 0.4458(2) 0.0224(17) Uani 0.51(2) 1 d P B 2
H33B H 0.0870 1.0257 0.4210 0.027 Uiso 0.51(2) 1 calc PR B 2
C35A C 0.1168(9) 0.9079(4) 0.4352(2) 0.0220(17) Uani 0.51(2) 1 d P B 2
H35B H 0.1565 0.9131 0.4028 0.026 Uiso 0.51(2) 1 calc PR B 2
C36 C 0.09868(19) 0.82838(14) 0.47363(9) 0.0202(4) Uani 1 1 d . B .
C37 C 0.08208(17) 0.42995(11) 0.93097(8) 0.0128(4) Uani 1 1 d . . .
H37A H 0.0568 0.4078 0.9686 0.015 Uiso 1 1 calc R . .
H37B H 0.1598 0.4079 0.9279 0.015 Uiso 1 1 calc R . .
C38 C 0.00035(17) 0.41120(12) 0.89377(8) 0.0124(4) Uani 1 1 d . . .
H38A H 0.0057 0.3546 0.8989 0.015 Uiso 1 1 calc R . .
H38B H -0.0792 0.4260 0.9008 0.015 Uiso 1 1 calc R . .
C39 C 0.01869(17) 0.71662(12) 0.82138(9) 0.0148(4) Uani 1 1 d . . .
H39A H 0.0130 0.7360 0.7818 0.018 Uiso 1 1 calc R . .
H39B H 0.0255 0.7619 0.8339 0.018 Uiso 1 1 calc R . .
C40 C -0.08549(17) 0.67241(12) 0.84539(8) 0.0144(4) Uani 1 1 d . . .
H40A H -0.0866 0.6612 0.8847 0.017 Uiso 1 1 calc R . .
H40B H -0.1560 0.7036 0.8298 0.017 Uiso 1 1 calc R . .
C41 C 0.27491(16) 0.54565(11) 0.78500(8) 0.0104(3) Uani 1 1 d . . .
C42 C 0.17978(16) 0.57560(11) 0.74170(8) 0.0108(4) Uani 1 1 d . . .
C43 C -0.08165(18) 0.65283(12) 0.34435(8) 0.0153(4) Uani 1 1 d . . .
H43A H -0.0841 0.6439 0.3834 0.018 Uiso 1 1 calc R . .
H43B H -0.1519 0.6834 0.3276 0.018 Uiso 1 1 calc R . .
C44 C 0.02294(18) 0.69634(12) 0.32002(8) 0.0157(4) Uani 1 1 d . . .
H44A H 0.0186 0.7134 0.2804 0.019 Uiso 1 1 calc R . .
H44B H 0.0287 0.7431 0.3310 0.019 Uiso 1 1 calc R . .
C45 C 0.08459(18) 0.41244(12) 0.43648(8) 0.0139(4) Uani 1 1 d . . .
H45A H 0.0575 0.3922 0.4739 0.017 Uiso 1 1 calc R . .
H45B H 0.1627 0.3899 0.4348 0.017 Uiso 1 1 calc R . .
C46 C 0.00494(18) 0.39123(12) 0.39942(8) 0.0144(4) Uani 1 1 d . . .
H46A H 0.0107 0.3342 0.4060 0.017 Uiso 1 1 calc R . .
H46B H -0.0751 0.4066 0.4052 0.017 Uiso 1 1 calc R . .
C47 C 0.28047(17) 0.51792(12) 0.28997(8) 0.0129(4) Uani 1 1 d . . .
C48 C 0.18655(16) 0.54880(12) 0.24645(8) 0.0122(4) Uani 1 1 d . . .
C49 C 0.50278(18) 0.62511(13) 0.34793(8) 0.0174(4) Uani 1 1 d . . .
H49A H 0.5083 0.6811 0.3435 0.021 Uiso 1 1 calc R . .
H49B H 0.4245 0.6167 0.3380 0.021 Uiso 1 1 calc R . .
C50 C 0.58978(19) 0.60066(14) 0.31295(9) 0.0203(4) Uani 1 1 d . . .
H50A H 0.5679 0.6241 0.2747 0.024 Uiso 1 1 calc R . .
H50B H 0.6663 0.6180 0.3180 0.024 Uiso 1 1 calc R . .
C51 C 0.4401(2) 0.36009(15) 0.40202(15) 0.0404(8) Uani 1 1 d . . .
H51A H 0.4400 0.3690 0.3630 0.048 Uiso 1 1 calc R . .
H51B H 0.3724 0.3305 0.4179 0.048 Uiso 1 1 calc R . .
C52 C 0.5488(2) 0.31497(15) 0.42771(14) 0.0376(7) Uani 1 1 d . . .
H52A H 0.5435 0.2984 0.4673 0.045 Uiso 1 1 calc R . .
H52B H 0.5617 0.2678 0.4170 0.045 Uiso 1 1 calc R . .
C53 C 0.68922(16) 0.45614(11) 0.50193(8) 0.0104(4) Uani 1 1 d . . .
C54 C 0.77719(16) 0.49447(11) 0.45824(8) 0.0106(4) Uani 1 1 d . . .
C55 C 0.41407(18) 0.36865(12) 0.18361(8) 0.0168(4) Uani 1 1 d . . .
H55A H 0.3392 0.3515 0.1760 0.020 Uiso 1 1 calc R . .
H55B H 0.4360 0.3389 0.2212 0.020 Uiso 1 1 calc R . .
C56 C 0.50332(18) 0.35538(12) 0.14558(8) 0.0159(4) Uani 1 1 d . . .
H56A H 0.5802 0.3644 0.1568 0.019 Uiso 1 1 calc R . .
H56B H 0.5028 0.3011 0.1451 0.019 Uiso 1 1 calc R . .
C57 C 0.44141(18) 0.66212(12) 0.09626(9) 0.0160(4) Uani 1 1 d . . .
H57A H 0.4232 0.7019 0.1137 0.019 Uiso 1 1 calc R . .
H57B H 0.4519 0.6892 0.0574 0.019 Uiso 1 1 calc R . .
C58 C 0.54874(18) 0.61440(12) 0.12055(9) 0.0163(4) Uani 1 1 d . . .
H58A H 0.6163 0.6467 0.1103 0.020 Uiso 1 1 calc R . .
H58B H 0.5435 0.5948 0.1602 0.020 Uiso 1 1 calc R . .
C59 C 0.22321(16) 0.49623(11) 0.04266(8) 0.0101(3) Uani 1 1 d . . .
C60 C 0.31115(16) 0.54084(11) 0.00109(8) 0.0095(3) Uani 1 1 d . . .
C61 C 0.7313(2) 0.83937(16) 0.52789(11) 0.0329(6) Uani 1 1 d . . .
H61A H 0.7449 0.7863 0.5496 0.039 Uiso 1 1 calc R . .
C62 C 0.6867(3) 0.89101(18) 0.55049(10) 0.0355(6) Uani 1 1 d . . .
H62A H 0.6694 0.8741 0.5877 0.043 Uiso 1 1 calc R . .
C63 C 0.6656(2) 0.97037(16) 0.51889(11) 0.0306(6) Uani 1 1 d . . .
C64 C 0.6985(2) 0.99152(15) 0.46469(11) 0.0319(6) Uani 1 1 d . . .
H64A H 0.6896 1.0445 0.4421 0.038 Uiso 1 1 calc R . .
C65 C 0.7425(2) 0.93669(16) 0.44474(10) 0.0316(6) Uani 1 1 d . . .
H65A H 0.7637 0.9518 0.4081 0.038 Uiso 1 1 calc R . .
C66 C 0.5865(5) 0.9981(4) 0.5965(2) 0.106(2) Uani 1 1 d . . .
H66A H 0.6002 0.9414 0.6126 0.158 Uiso 1 1 calc R . .
H66B H 0.5056 1.0120 0.5998 0.158 Uiso 1 1 calc R . .
H66C H 0.6332 1.0247 0.6150 0.158 Uiso 1 1 calc R . .
C67 C 0.6034(3) 1.1049(2) 0.5078(2) 0.0790(16) Uani 1 1 d . . .
H67A H 0.6277 1.1125 0.4709 0.118 Uiso 1 1 calc R . .
H67B H 0.6501 1.1355 0.5233 0.118 Uiso 1 1 calc R . .
H67C H 0.5229 1.1223 0.5078 0.118 Uiso 1 1 calc R . .
C68 C 0.6617(3) -0.12531(17) 0.08128(12) 0.0383(7) Uani 1 1 d . A .
H68A H 0.6444 -0.1508 0.1179 0.046 Uiso 1 1 calc R . .
C69 C 0.6363(3) -0.04697(17) 0.05952(12) 0.0389(7) Uani 1 1 d D . .
C70 C 0.6624(3) -0.00818(16) 0.00558(12) 0.0344(6) Uani 1 1 d . A .
C71 C 0.7121(3) -0.0543(2) -0.02312(13) 0.0463(8) Uani 1 1 d . . .
H71A H 0.7299 -0.0305 -0.0599 0.056 Uiso 1 1 calc R A .
C72 C 0.7354(3) -0.1334(2) 0.00095(14) 0.0484(8) Uani 1 1 d . A .
H72A H 0.7691 -0.1636 -0.0191 0.058 Uiso 1 1 calc R . .
C73 C 0.5884(4) 0.1158(2) 0.01460(17) 0.0376(8) Uani 0.838(4) 1 d P A 3
H73A H 0.5670 0.0810 0.0501 0.056 Uiso 0.838(4) 1 calc PR A 3
H73B H 0.5199 0.1443 -0.0045 0.056 Uiso 0.838(4) 1 calc PR A 3
H73C H 0.6424 0.1530 0.0186 0.056 Uiso 0.838(4) 1 calc PR A 3
C74 C 0.6779(4) 0.1120(2) -0.06954(17) 0.0579(13) Uani 0.838(4) 1 d P A 3
H74A H 0.7120 0.0751 -0.0860 0.087 Uiso 0.838(4) 1 calc PR A 3
H74B H 0.7345 0.1492 -0.0682 0.087 Uiso 0.838(4) 1 calc PR A 3
H74C H 0.6118 0.1403 -0.0909 0.087 Uiso 0.838(4) 1 calc PR A 3
O1W O 0.34883(13) 0.36889(9) 0.00651(6) 0.0180(3) Uani 1 1 d . . .
O2W O 0.18048(14) 0.26049(10) 0.04882(7) 0.0242(3) Uani 1 1 d . . .
O3W O 0.17585(14) 0.25088(9) 0.56859(7) 0.0208(3) Uani 1 1 d . . .
O4W O 0.71892(15) 0.26576(10) 0.73348(7) 0.0277(4) Uani 1 1 d . . .
O5W O 0.34660(14) 0.36113(9) 0.52246(7) 0.0230(3) Uani 1 1 d . . .
O6W O 0.51854(15) 0.25979(10) 0.04837(8) 0.0302(4) Uani 1 1 d . . .
O7W O 0.52912(14) 0.19695(10) 0.79309(8) 0.0260(4) Uani 1 1 d . . .
O8W O 0.71271(16) 0.25526(11) 0.23193(8) 0.0335(4) Uani 1 1 d . . .
O9W O 0.79728(17) 0.15532(12) 0.68590(8) 0.0342(4) Uani 1 1 d . . .
O10W O 0.64446(17) 0.03773(11) 0.69986(8) 0.0332(4) Uani 1 1 d . . .
O11W O 0.51385(16) 0.24866(12) 0.56677(9) 0.0406(5) Uani 1 1 d . . .
O12W O 0.64967(18) 0.02538(12) 0.16733(8) 0.0377(5) Uani 1 1 d . . .
O13W O 0.52091(17) 0.16517(16) 0.28930(11) 0.0509(6) Uani 1 1 d . . .
O14W O 0.5755(2) 0.32172(15) 0.31056(10) 0.0516(6) Uani 1 1 d . . .
O15W O 0.6658(3) 0.16896(19) 0.37295(12) 0.0725(8) Uani 1 1 d . . .
N20A N 0.6274(12) 0.0046(7) 0.0730(5) 0.030(3) Uani 0.162(4) 1 d PD A 4
C73A C 0.616(2) -0.0250(11) 0.1297(7) 0.048(5) Uani 0.162(4) 1 d PD A 4
C74A C 0.631(2) 0.0901(10) 0.0445(10) 0.052(6) Uani 0.162(4) 1 d PD A 4
O16A O 0.7763(4) 0.1522(2) 0.17496(10) 0.0437(13) Uani 0.786(10) 1 d P . .
O16B O 0.6838(18) 0.1671(6) 0.1734(4) 0.054(6) Uani 0.214(10) 1 d P . .

loop_
_atom_site_aniso_label
_atom_site_aniso_U_11
_atom_site_aniso_U_22
_atom_site_aniso_U_33
_atom_site_aniso_U_23
_atom_site_aniso_U_13
_atom_site_aniso_U_12
Co1 0.00563(12) 0.01509(13) 0.01044(12) -0.00551(10) -0.00096(9) -0.00021(9)
Co2 0.00498(12) 0.01050(12) 0.00631(12) -0.00278(9) 0.00060(9) -0.00064(9)
Co3 0.00520(12) 0.01268(12) 0.00676(12) -0.00395(9) 0.00079(9) -0.00029(9)
Co4 0.00508(12) 0.01188(12) 0.00697(12) -0.00311(9) 0.00083(9) -0.00065(9)
S1 0.0099(2) 0.0156(2) 0.0160(2) -0.00728(19) 0.00045(17) -0.00025(17)
S2 0.0137(2) 0.0144(2) 0.0255(3) -0.0045(2) 0.0009(2) -0.00193(18)
S3 0.0106(2) 0.0142(2) 0.0146(2) -0.00564(18) -0.00192(17) 0.00004(17)
S4 0.0149(2) 0.0128(2) 0.0213(3) -0.00633(19) -0.00039(19) -0.00021(18)
S5 0.0136(2) 0.0150(2) 0.0117(2) -0.00204(18) -0.00099(18) -0.00174(18)
S6 0.0113(2) 0.0255(3) 0.0124(2) -0.0042(2) -0.00059(18) -0.00100(19)
O1 0.0163(7) 0.0262(8) 0.0197(8) -0.0136(6) 0.0024(6) -0.0044(6)
O2 0.0115(7) 0.0194(7) 0.0257(8) -0.0088(6) 0.0026(6) 0.0008(6)
O3 0.0170(7) 0.0174(7) 0.0226(8) -0.0061(6) -0.0035(6) 0.0005(6)
O4 0.0188(8) 0.0162(8) 0.0405(10) -0.0082(7) -0.0022(7) 0.0001(6)
O5 0.0236(9) 0.0204(8) 0.0340(10) -0.0054(7) 0.0104(7) -0.0035(7)
O6 0.0259(9) 0.0257(9) 0.0311(9) -0.0058(7) -0.0050(7) -0.0070(7)
O7 0.0160(7) 0.0205(8) 0.0176(7) -0.0098(6) -0.0014(6) -0.0003(6)
O8 0.0121(7) 0.0222(8) 0.0284(8) -0.0132(7) -0.0023(6) 0.0021(6)
O9 0.0184(8) 0.0180(7) 0.0185(8) -0.0013(6) -0.0044(6) -0.0033(6)
O10 0.0229(8) 0.0174(8) 0.0279(9) -0.0075(7) 0.0074(7) -0.0013(6)
O11 0.0198(8) 0.0133(7) 0.0315(9) -0.0083(6) -0.0041(7) 0.0019(6)
O12 0.0199(8) 0.0216(8) 0.0234(8) -0.0081(7) -0.0029(6) -0.0024(6)
O13 0.0186(8) 0.0239(8) 0.0265(8) -0.0116(7) -0.0083(6) 0.0009(6)
O14 0.0228(8) 0.0208(8) 0.0223(8) -0.0034(6) 0.0092(7) -0.0038(6)
O15 0.0211(8) 0.0210(8) 0.0139(7) -0.0007(6) -0.0025(6) 0.0018(6)
O16 0.0198(8) 0.0291(9) 0.0148(7) -0.0021(7) -0.0027(6) -0.0017(7)
O17 0.0178(8) 0.0299(9) 0.0236(8) -0.0025(7) 0.0083(7) -0.0007(7)
O18 0.0170(8) 0.0376(10) 0.0236(8) -0.0149(7) -0.0068(6) 0.0019(7)
O19 0.0075(6) 0.0156(7) 0.0082(6) -0.0030(5) 0.0002(5) 0.0004(5)
O20 0.0070(6) 0.0157(7) 0.0084(6) -0.0044(5) 0.0003(5) -0.0004(5)
O21 0.0117(7) 0.0280(8) 0.0088(6) -0.0063(6) 0.0012(5) 0.0001(6)
O22 0.0073(6) 0.0251(8) 0.0128(7) -0.0058(6) 0.0015(5) 0.0001(6)
O23 0.0079(6) 0.0195(7) 0.0085(6) -0.0048(5) 0.0011(5) 0.0000(5)
O24 0.0079(6) 0.0193(7) 0.0096(6) -0.0060(5) 0.0000(5) -0.0001(5)
O25 0.0110(7) 0.0312(8) 0.0092(7) -0.0078(6) 0.0017(5) -0.0017(6)
O26 0.0063(7) 0.0427(10) 0.0159(7) -0.0148(7) 0.0005(5) 0.0006(6)
O27 0.0079(6) 0.0168(7) 0.0117(7) -0.0032(5) 0.0002(5) -0.0018(5)
O28 0.0100(7) 0.0199(7) 0.0099(6) -0.0049(6) 0.0012(5) -0.0018(5)
O29 0.0075(6) 0.0222(7) 0.0095(6) -0.0067(6) 0.0013(5) -0.0017(5)
O30 0.0081(6) 0.0237(8) 0.0128(7) -0.0083(6) 0.0014(5) -0.0036(5)
O31 0.0078(6) 0.0173(7) 0.0084(6) -0.0040(5) 0.0016(5) -0.0021(5)
O32 0.0080(6) 0.0147(7) 0.0091(6) -0.0040(5) 0.0010(5) -0.0020(5)
O33 0.0082(6) 0.0222(7) 0.0123(7) -0.0076(6) 0.0014(5) -0.0033(5)
O34 0.0099(6) 0.0179(7) 0.0090(6) -0.0047(5) 0.0007(5) -0.0013(5)
N10 0.0087(8) 0.0297(10) 0.0131(8) -0.0106(7) -0.0016(6) 0.0014(7)
N1 0.0097(8) 0.0138(8) 0.0121(8) -0.0046(6) 0.0010(6) -0.0017(6)
N2 0.0080(7) 0.0132(8) 0.0096(7) -0.0033(6) 0.0009(6) -0.0007(6)
N3 0.0076(7) 0.0133(8) 0.0086(7) -0.0039(6) -0.0001(6) -0.0009(6)
N4 0.0085(7) 0.0131(8) 0.0092(7) -0.0038(6) -0.0002(6) -0.0010(6)
N5 0.0107(8) 0.0164(8) 0.0121(8) -0.0051(6) 0.0008(6) -0.0010(6)
N6 0.0087(8) 0.0155(8) 0.0104(7) -0.0048(6) 0.0010(6) 0.0005(6)
N7 0.0087(7) 0.0151(8) 0.0089(7) -0.0044(6) 0.0007(6) -0.0006(6)
N8 0.0086(7) 0.0156(8) 0.0097(7) -0.0055(6) 0.0001(6) -0.0004(6)
N9 0.0094(8) 0.0159(8) 0.0120(8) -0.0034(6) 0.0017(6) -0.0009(6)
N11 0.0103(8) 0.0174(9) 0.0244(10) -0.0027(7) -0.0057(7) -0.0023(7)
N12 0.0181(9) 0.0216(9) 0.0233(10) -0.0126(8) -0.0107(7) 0.0056(7)
N13 0.0105(8) 0.0152(8) 0.0103(8) -0.0045(6) 0.0003(6) 0.0009(6)
N14 0.0080(7) 0.0147(8) 0.0101(7) -0.0028(6) -0.0003(6) -0.0008(6)
N15 0.0085(8) 0.0177(8) 0.0096(8) -0.0033(6) 0.0008(6) 0.0000(6)
N16 0.0085(7) 0.0144(8) 0.0123(8) -0.0043(6) 0.0023(6) -0.0007(6)
N17 0.0331(12) 0.0256(11) 0.0305(11) -0.0138(9) -0.0003(9) 0.0025(9)
N18 0.0459(16) 0.0641(19) 0.071(2) -0.0511(17) -0.0132(14) 0.0234(14)
N19 0.0430(14) 0.0235(11) 0.0439(14) -0.0006(10) -0.0101(11) 0.0006(10)
N20 0.0359(15) 0.0194(12) 0.0252(13) -0.0034(10) 0.0045(11) 0.0061(10)
C1 0.0135(10) 0.0178(10) 0.0149(9) -0.0066(8) -0.0007(7) -0.0025(8)
C2 0.0153(11) 0.0280(12) 0.0353(13) -0.0196(10) 0.0063(9) -0.0029(9)
C3 0.0165(10) 0.0154(10) 0.0174(10) -0.0059(8) -0.0002(8) 0.0005(8)
C4 0.0193(11) 0.0263(12) 0.0378(14) -0.0217(11) 0.0061(10) -0.0038(9)
C5 0.0127(10) 0.0192(10) 0.0184(10) -0.0042(8) 0.0004(8) -0.0011(8)
C6 0.0166(10) 0.0190(10) 0.0168(10) -0.0066(8) -0.0009(8) -0.0029(8)
C7 0.0162(10) 0.0192(10) 0.0188(10) -0.0069(8) 0.0011(8) -0.0031(8)
C8 0.0142(11) 0.0249(12) 0.0497(16) -0.0199(11) 0.0003(10) -0.0005(9)
C9 0.0196(11) 0.0169(10) 0.0233(11) -0.0032(9) -0.0020(9) -0.0008(8)
C10 0.0181(11) 0.0195(11) 0.0444(15) -0.0153(10) 0.0017(10) 0.0002(9)
C11 0.0160(10) 0.0193(11) 0.0270(12) -0.0040(9) -0.0015(9) -0.0007(8)
C12 0.0165(10) 0.0174(10) 0.0204(10) -0.0059(8) 0.0016(8) -0.0035(8)
C13 0.0182(10) 0.0143(9) 0.0124(9) -0.0037(7) -0.0021(8) -0.0037(8)
C14 0.0166(11) 0.0259(12) 0.0279(12) -0.0151(10) 0.0027(9) -0.0023(9)
C15 0.0175(10) 0.0177(10) 0.0181(10) -0.0067(8) 0.0008(8) -0.0008(8)
C16 0.0220(11) 0.0238(11) 0.0324(13) -0.0181(10) 0.0010(10) -0.0025(9)
C17 0.0154(10) 0.0195(10) 0.0174(10) -0.0050(8) 0.0008(8) -0.0022(8)
C18 0.0196(10) 0.0167(10) 0.0139(9) -0.0032(8) -0.0029(8) -0.0039(8)
C19 0.0205(11) 0.0171(10) 0.0156(10) -0.0045(8) -0.0018(8) -0.0039(8)
C20 0.0167(11) 0.0235(12) 0.0385(14) -0.0163(10) -0.0005(10) -0.0009(9)
C21 0.0227(11) 0.0129(10) 0.0290(12) -0.0021(9) -0.0093(9) 0.0002(8)
C22 0.0203(11) 0.0172(10) 0.0400(14) -0.0151(10) -0.0008(10) 0.0005(9)
C23 0.0186(11) 0.0161(10) 0.0278(12) -0.0040(9) -0.0076(9) 0.0018(8)
C24 0.0174(10) 0.0154(10) 0.0185(10) -0.0058(8) -0.0009(8) -0.0024(8)
C25 0.0185(10) 0.0167(10) 0.0134(9) -0.0035(8) -0.0018(8) -0.0019(8)
C26 0.078(2) 0.0244(13) 0.0224(13) 0.0043(11) 0.0235(14) 0.0179(14)
C27 0.137(4) 0.0138(12) 0.0274(15) -0.0035(11) 0.0398(19) -0.0103(17)
C28 0.077(2) 0.0194(12) 0.0241(13) 0.0078(10) 0.0226(14) 0.0150(13)
C29 0.145(4) 0.0182(13) 0.0257(15) -0.0068(11) 0.040(2) -0.0099(18)
C30 0.0267(12) 0.0173(11) 0.0134(10) -0.0032(8) -0.0019(8) -0.0029(9)
C31 0.0234(12) 0.0312(13) 0.0143(10) -0.0075(9) -0.0017(9) -0.0010(10)
C32 0.168(5) 0.0235(15) 0.0232(15) -0.0114(12) 0.043(2) -0.029(2)
C33 0.046(5) 0.018(3) 0.013(2) -0.001(2) -0.003(3) 0.006(3)
C34 0.162(4) 0.0209(14) 0.0262(15) -0.0088(12) 0.043(2) -0.030(2)
C35 0.044(6) 0.022(3) 0.013(2) -0.005(2) -0.002(3) 0.009(4)
C33A 0.036(4) 0.014(3) 0.014(2) -0.0015(19) 0.004(2) -0.001(3)
C35A 0.031(4) 0.019(3) 0.014(2) -0.0033(18) 0.005(2) -0.003(3)
C36 0.0150(10) 0.0299(12) 0.0154(10) -0.0074(9) -0.0012(8) -0.0006(9)
C37 0.0152(9) 0.0125(9) 0.0097(9) -0.0022(7) 0.0001(7) -0.0007(7)
C38 0.0126(9) 0.0131(9) 0.0114(9) -0.0034(7) 0.0029(7) -0.0034(7)
C39 0.0142(10) 0.0113(9) 0.0180(10) -0.0037(8) -0.0001(8) 0.0011(7)
C40 0.0113(9) 0.0155(9) 0.0179(10) -0.0078(8) 0.0022(7) 0.0018(7)
C41 0.0078(8) 0.0131(9) 0.0105(9) -0.0042(7) -0.0008(7) -0.0007(7)
C42 0.0074(8) 0.0144(9) 0.0107(9) -0.0037(7) 0.0001(7) -0.0020(7)
C43 0.0141(10) 0.0160(10) 0.0168(10) -0.0073(8) 0.0020(8) 0.0029(7)
C44 0.0158(10) 0.0141(9) 0.0163(10) -0.0042(8) 0.0001(8) 0.0017(8)
C45 0.0151(10) 0.0154(9) 0.0101(9) -0.0025(7) 0.0001(7) -0.0009(7)
C46 0.0138(9) 0.0171(10) 0.0125(9) -0.0049(8) 0.0040(7) -0.0042(7)
C47 0.0084(9) 0.0220(10) 0.0109(9) -0.0087(8) 0.0000(7) -0.0019(7)
C48 0.0083(9) 0.0185(10) 0.0105(9) -0.0054(7) 0.0010(7) -0.0027(7)
C49 0.0147(10) 0.0197(10) 0.0144(10) -0.0013(8) -0.0019(8) 0.0009(8)
C50 0.0163(10) 0.0293(12) 0.0115(9) -0.0016(8) 0.0015(8) -0.0024(9)
C51 0.0229(13) 0.0225(13) 0.080(2) -0.0213(14) -0.0247(14) -0.0001(10)
C52 0.0265(13) 0.0176(12) 0.070(2) -0.0154(12) -0.0225(13) 0.0022(10)
C53 0.0074(8) 0.0127(9) 0.0111(9) -0.0040(7) 0.0017(7) -0.0001(7)
C54 0.0085(9) 0.0146(9) 0.0096(8) -0.0053(7) 0.0018(7) 0.0006(7)
C55 0.0152(10) 0.0168(10) 0.0151(10) -0.0005(8) 0.0033(8) -0.0024(8)
C56 0.0156(10) 0.0135(9) 0.0162(10) -0.0019(8) 0.0000(8) 0.0020(7)
C57 0.0149(10) 0.0140(9) 0.0202(10) -0.0067(8) -0.0003(8) -0.0022(8)
C58 0.0145(10) 0.0186(10) 0.0187(10) -0.0096(8) -0.0024(8) -0.0032(8)
C59 0.0084(8) 0.0121(9) 0.0105(9) -0.0047(7) 0.0026(7) -0.0004(7)
C60 0.0077(8) 0.0112(8) 0.0101(8) -0.0043(7) 0.0019(7) 0.0003(7)
C61 0.0363(15) 0.0233(12) 0.0303(13) 0.0021(10) 0.0019(11) 0.0039(11)
C62 0.0378(15) 0.0464(17) 0.0176(12) -0.0059(11) 0.0019(10) 0.0084(12)
C63 0.0269(13) 0.0351(14) 0.0363(14) -0.0220(12) -0.0069(11) 0.0092(11)
C64 0.0339(14) 0.0212(12) 0.0351(14) -0.0026(10) -0.0039(11) 0.0031(10)
C65 0.0382(15) 0.0361(14) 0.0169(11) -0.0045(10) 0.0011(10) 0.0011(11)
C66 0.095(4) 0.177(6) 0.077(3) -0.096(4) -0.017(3) 0.072(4)
C67 0.046(2) 0.051(2) 0.164(5) -0.071(3) -0.024(3) 0.0191(17)
C68 0.0444(17) 0.0301(14) 0.0339(15) -0.0012(12) -0.0079(12) -0.0035(12)
C69 0.0511(18) 0.0296(14) 0.0332(15) -0.0069(12) -0.0104(13) 0.0020(13)
C70 0.0374(15) 0.0266(13) 0.0346(15) -0.0042(11) -0.0070(12) 0.0010(11)
C71 0.053(2) 0.0439(18) 0.0292(15) 0.0033(13) -0.0009(13) 0.0084(15)
C72 0.057(2) 0.0403(17) 0.0411(17) -0.0072(14) -0.0063(15) 0.0162(15)
C73 0.050(2) 0.0253(17) 0.042(2) -0.0189(16) -0.0011(17) 0.0083(15)
C74 0.077(3) 0.0322(19) 0.045(2) 0.0091(17) 0.026(2) 0.0207(19)
O1W 0.0162(7) 0.0188(7) 0.0175(7) -0.0041(6) 0.0013(6) -0.0016(6)
O2W 0.0197(8) 0.0231(8) 0.0328(9) -0.0135(7) 0.0053(7) -0.0016(6)
O3W 0.0191(8) 0.0181(8) 0.0266(8) -0.0094(6) -0.0018(6) 0.0010(6)
O4W 0.0221(9) 0.0249(9) 0.0299(9) -0.0005(7) 0.0055(7) -0.0046(7)
O5W 0.0182(8) 0.0197(8) 0.0295(9) -0.0056(7) -0.0030(7) -0.0032(6)
O6W 0.0221(9) 0.0220(8) 0.0379(10) 0.0008(7) 0.0066(7) 0.0041(7)
O7W 0.0132(8) 0.0288(9) 0.0399(10) -0.0166(8) 0.0017(7) 0.0001(6)
O8W 0.0224(9) 0.0353(10) 0.0313(10) 0.0046(8) 0.0083(7) -0.0046(8)
O9W 0.0352(11) 0.0373(11) 0.0269(9) -0.0059(8) 0.0033(8) -0.0063(8)
O10W 0.0325(10) 0.0318(10) 0.0324(10) -0.0068(8) -0.0047(8) -0.0003(8)
O11W 0.0206(9) 0.0345(11) 0.0479(12) 0.0112(9) 0.0011(8) 0.0013(8)
O12W 0.0390(11) 0.0340(10) 0.0373(11) -0.0088(9) 0.0034(9) 0.0028(9)
O13W 0.0224(10) 0.0783(17) 0.0693(16) -0.0498(14) -0.0081(10) 0.0137(10)
O14W 0.0486(14) 0.0521(14) 0.0514(14) -0.0135(11) 0.0042(11) -0.0036(11)
O15W 0.084(2) 0.072(2) 0.0606(18) -0.0231(15) -0.0066(15) 0.0138(16)
N20A 0.033(7) 0.031(7) 0.035(8) -0.026(6) -0.004(6) 0.015(6)
C73A 0.064(14) 0.032(10) 0.047(11) -0.013(8) 0.020(10) 0.009(9)
C74A 0.039(12) 0.053(13) 0.055(14) -0.005(11) 0.028(11) 0.005(10)
O16A 0.064(3) 0.0444(18) 0.0218(13) -0.0057(11) 0.0048(13) -0.0265(18)
O16B 0.102(16) 0.035(6) 0.021(5) -0.003(4) 0.014(6) 0.006(6)

loop_
_atom_type_symbol
_atom_type_description
_atom_type_scat_dispersion_real
_atom_type_scat_dispersion_imag
_atom_type_scat_source
C C 0.0033 0.0016 'International Tables Vol C Tables 4.2.6.8 and 6.1.1.4'
H H 0.0000 0.0000 'International Tables Vol C Tables 4.2.6.8 and 6.1.1.4'
N N 0.0061 0.0033 'International Tables Vol C Tables 4.2.6.8 and 6.1.1.4'
O O 0.0106 0.0060 'International Tables Vol C Tables 4.2.6.8 and 6.1.1.4'
S S 0.1246 0.1234 'International Tables Vol C Tables 4.2.6.8 and 6.1.1.4'
Co Co 0.3494 0.9721 'International Tables Vol C Tables 4.2.6.8 and 6.1.1.4'

loop_
_geom_angle_atom_site_label_1
_geom_angle_atom_site_label_2
_geom_angle_atom_site_label_3
_geom_angle
_geom_angle_site_symmetry_3
O27 Co1 O29 85.49(6) .
O27 Co1 N11 88.90(7) .
O29 Co1 N11 174.03(7) .
O27 Co1 N10 175.12(7) .
O29 Co1 N10 90.50(7) .
N11 Co1 N10 95.20(8) .
O27 Co1 N9 91.16(7) .
O29 Co1 N9 91.01(7) .
N11 Co1 N9 91.13(8) .
N10 Co1 N9 86.12(8) .
O27 Co1 N12 90.35(7) .
O29 Co1 N12 91.41(7) .
N11 Co1 N12 86.60(8) .
N10 Co1 N12 92.53(8) .
N9 Co1 N12 177.24(7) .
O19 Co2 O20 84.98(6) .
O19 Co2 N3 174.49(6) .
O20 Co2 N3 91.62(6) .
O19 Co2 N2 89.17(6) .
O20 Co2 N2 173.05(7) .
N3 Co2 N2 94.49(7) .
O19 Co2 N4 89.50(6) .
O20 Co2 N4 92.07(6) .
N3 Co2 N4 86.29(7) .
N2 Co2 N4 91.61(7) .
O19 Co2 N1 93.15(7) .
O20 Co2 N1 90.16(7) .
N3 Co2 N1 91.19(7) .
N2 Co2 N1 86.43(7) .
N4 Co2 N1 176.68(7) .
O23 Co3 O24 85.08(6) .
O23 Co3 N7 175.31(7) .
O24 Co3 N7 92.18(6) .
O23 Co3 N6 88.75(6) .
O24 Co3 N6 173.10(7) .
N7 Co3 N6 94.18(7) .
O23 Co3 N8 89.96(6) .
O24 Co3 N8 91.51(7) .
N7 Co3 N8 86.30(7) .
N6 Co3 N8 91.56(7) .
O23 Co3 N5 92.51(7) .
O24 Co3 N5 90.58(7) .
N7 Co3 N5 91.32(7) .
N6 Co3 N5 86.61(7) .
N8 Co3 N5 176.89(7) .
O31 Co4 O32 85.69(6) .
O31 Co4 N14 175.18(7) .
O32 Co4 N14 90.48(6) .
O31 Co4 N16 91.12(7) .
O32 Co4 N16 90.47(7) .
N14 Co4 N16 91.83(7) .
O31 Co4 N15 90.22(6) .
O32 Co4 N15 174.67(7) .
N14 Co4 N15 93.78(7) .
N16 Co4 N15 86.19(7) .
O31 Co4 N13 90.52(7) .
O32 Co4 N13 89.95(7) .
N14 Co4 N13 86.55(7) .
N16 Co4 N13 178.33(7) .
N15 Co4 N13 93.50(7) .
O2 S1 O3 113.80(10) .
O2 S1 O1 112.35(10) .
O3 S1 O1 111.88(10) .
O2 S1 C1 106.75(10) .
O3 S1 C1 107.23(10) .
O1 S1 C1 104.06(10) .
O4 S2 O6 113.50(11) .
O4 S2 O5 113.36(11) .
O6 S2 O5 111.57(11) .
O4 S2 C12 107.33(10) .
O6 S2 C12 104.47(10) .
O5 S2 C12 105.81(11) .
O9 S3 O7 112.04(10) .
O9 S3 O8 113.18(10) .
O7 S3 O8 112.75(9) .
O9 S3 C13 106.43(9) .
O7 S3 C13 105.02(10) .
O8 S3 C13 106.70(10) .
O11 S4 O12 113.68(10) .
O11 S4 O10 112.95(10) .
O12 S4 O10 111.64(10) .
O11 S4 C24 106.61(10) .
O12 S4 C24 105.53(10) .
O10 S4 C24 105.67(10) .
O15 S5 O13 113.35(10) .
O15 S5 O14 113.28(10) .
O13 S5 O14 111.62(10) .
O15 S5 C25 105.68(10) .
O13 S5 C25 106.53(10) .
O14 S5 C25 105.64(10) .
O16 S6 O18 112.98(10) .
O16 S6 O17 113.76(10) .
O18 S6 O17 111.31(11) .
O16 S6 C36 106.00(10) .
O18 S6 C36 106.50(10) .
O17 S6 C36 105.58(11) .
C42 O19 Co2 113.03(12) .
C41 O20 Co2 112.90(12) .
C48 O23 Co3 113.10(12) .
C47 O24 Co3 112.98(12) .
C53 O27 Co1 113.14(12) .
C54 O29 Co1 112.96(12) .
C59 O31 Co4 113.03(12) .
C60 O32 Co4 113.02(12) .
C50 N10 Co1 108.40(13) .
C50 N10 H10B 110.0 .
Co1 N10 H10B 110.0 .
C50 N10 H10C 110.0 .
Co1 N10 H10C 110.0 .
H10B N10 H10C 108.4 .
C39 N1 Co2 108.74(12) .
C39 N1 H1A 109.9 .
Co2 N1 H1A 109.9 .
C39 N1 H1B 109.9 .
Co2 N1 H1B 109.9 .
H1A N1 H1B 108.3 .
C40 N2 Co2 109.64(12) .
C40 N2 H2B 109.7 .
Co2 N2 H2B 109.7 .
C40 N2 H2C 109.7 .
Co2 N2 H2C 109.7 .
H2B N2 H2C 108.2 .
C37 N3 Co2 109.09(12) .
C37 N3 H3B 109.9 .
Co2 N3 H3B 109.9 .
C37 N3 H3C 109.9 .
Co2 N3 H3C 109.9 .
H3B N3 H3C 108.3 .
C38 N4 Co2 109.33(12) .
C38 N4 H4B 109.8 .
Co2 N4 H4B 109.8 .
C38 N4 H4C 109.8 .
Co2 N4 H4C 109.8 .
H4B N4 H4C 108.3 .
C44 N5 Co3 108.53(12) .
C44 N5 H5B 110.0 .
Co3 N5 H5B 110.0 .
C44 N5 H5C 110.0 .
Co3 N5 H5C 110.0 .
H5B N5 H5C 108.4 .
C43 N6 Co3 109.45(12) .
C43 N6 H6A 109.8 .
Co3 N6 H6A 109.8 .
C43 N6 H6B 109.8 .
Co3 N6 H6B 109.8 .
H6A N6 H6B 108.2 .
C45 N7 Co3 109.17(12) .
C45 N7 H7A 109.8 .
Co3 N7 H7A 109.8 .
C45 N7 H7B 109.8 .
Co3 N7 H7B 109.8 .
H7A N7 H7B 108.3 .
C46 N8 Co3 109.36(12) .
C46 N8 H8B 109.8 .
Co3 N8 H8B 109.8 .
C46 N8 H8C 109.8 .
Co3 N8 H8C 109.8 .
H8B N8 H8C 108.3 .
C49 N9 Co1 110.52(13) .
C49 N9 H9B 109.5 .
Co1 N9 H9B 109.5 .
C49 N9 H9C 109.5 .
Co1 N9 H9C 109.5 .
H9B N9 H9C 108.1 .
C51 N11 Co1 110.04(16) .
C51 N11 H11B 109.7 .
Co1 N11 H11B 109.7 .
C51 N11 H11C 109.7 .
Co1 N11 H11C 109.7 .
H11B N11 H11C 108.2 .
C52 N12 Co1 107.91(15) .
C52 N12 H12A 110.1 .
Co1 N12 H12A 110.1 .
C52 N12 H12B 110.1 .
Co1 N12 H12B 110.1 .
H12A N12 H12B 108.4 .
C57 N13 Co4 108.85(12) .
C57 N13 H13A 109.9 .
Co4 N13 H13A 109.9 .
C57 N13 H13B 109.9 .
Co4 N13 H13B 109.9 .
H13A N13 H13B 108.3 .
C58 N14 Co4 109.03(12) .
C58 N14 H14B 109.9 .
Co4 N14 H14B 109.9 .
C58 N14 H14C 109.9 .
Co4 N14 H14C 109.9 .
H14B N14 H14C 108.3 .
C55 N15 Co4 107.90(12) .
C55 N15 H15B 110.1 .
Co4 N15 H15B 110.1 .
C55 N15 H15C 110.1 .
Co4 N15 H15C 110.1 .
H15B N15 H15C 108.4 .
C56 N16 Co4 110.12(12) .
C56 N16 H16B 109.6 .
Co4 N16 H16B 109.6 .
C56 N16 H16C 109.6 .
Co4 N16 H16C 109.6 .
H16B N16 H16C 108.2 .
C61 N17 C65 119.7(2) .
C63 N18 C67 121.3(3) .
C63 N18 C66 120.1(3) .
C67 N18 C66 118.5(4) .
C68 N19 C72 120.2(3) .
C70 N20 C74 120.8(3) .
C70 N20 C73 122.4(3) .
C74 N20 C73 116.7(3) .
C2 C1 C3 120.5(2) .
C2 C1 S1 120.78(17) .
C3 C1 S1 118.61(16) .
C1 C2 C4 119.5(2) .
C1 C2 H2A 120.3 .
C4 C2 H2A 120.3 .
C5 C3 C1 119.6(2) .
C5 C3 H3A 120.2 .
C1 C3 H3A 120.2 .
C2 C4 C6 121.2(2) .
C2 C4 H4A 119.4 .
C6 C4 H4A 119.4 .
C3 C5 C6 121.3(2) .
C3 C5 H5A 119.4 .
C6 C5 H5A 119.4 .
C4 C6 C5 117.9(2) .
C4 C6 C7 121.2(2) .
C5 C6 C7 120.9(2) .
C8 C7 C9 118.1(2) .
C8 C7 C6 121.3(2) .
C9 C7 C6 120.5(2) .
C7 C8 C10 121.2(2) .
C7 C8 H8A 119.4 .
C10 C8 H8A 119.4 .
C11 C9 C7 121.0(2) .
C11 C9 H9A 119.5 .
C7 C9 H9A 119.5 .
C12 C10 C8 119.7(2) .
C12 C10 H10A 120.2 .
C8 C10 H10A 120.2 .
C9 C11 C12 119.8(2) .
C9 C11 H11A 120.1 .
C12 C11 H11A 120.1 .
C10 C12 C11 120.1(2) .
C10 C12 S2 121.23(17) .
C11 C12 S2 118.59(17) .
C14 C13 C15 120.2(2) .
C14 C13 S3 121.75(17) .
C15 C13 S3 118.01(16) .
C13 C14 C16 119.5(2) .
C13 C14 H14A 120.3 .
C16 C14 H14A 120.3 .
C17 C15 C13 119.8(2) .
C17 C15 H15A 120.1 .
C13 C15 H15A 120.1 .
C14 C16 C18 121.2(2) .
C14 C16 H16A 119.4 .
C18 C16 H16A 119.4 .
C15 C17 C18 120.9(2) .
C15 C17 H17A 119.5 .
C18 C17 H17A 119.5 .
C16 C18 C17 118.3(2) .
C16 C18 C19 121.9(2) .
C17 C18 C19 119.8(2) .
C20 C19 C21 118.3(2) .
C20 C19 C18 121.4(2) .
C21 C19 C18 120.2(2) .
C19 C20 C22 120.6(2) .
C19 C20 H20A 119.7 .
C22 C20 H20A 119.7 .
C23 C21 C19 121.3(2) .
C23 C21 H21A 119.3 .
C19 C21 H21A 119.3 .
C24 C22 C20 120.0(2) .
C24 C22 H22A 120.0 .
C20 C22 H22A 120.0 .
C21 C23 C24 119.6(2) .
C21 C23 H23A 120.2 .
C24 C23 H23A 120.2 .
C22 C24 C23 120.2(2) .
C22 C24 S4 121.19(17) .
C23 C24 S4 118.61(17) .
C27 C25 C26 118.1(2) .
C27 C25 S5 121.03(18) .
C26 C25 S5 120.88(18) .
C25 C26 C28 120.5(2) .
C25 C26 H26A 119.8 .
C28 C26 H26A 119.8 .
C25 C27 C29 120.8(2) .
C25 C27 H27A 119.6 .
C29 C27 H27A 119.6 .
C30 C28 C26 121.9(2) .
C30 C28 H28A 119.1 .
C26 C28 H28A 119.1 .
C30 C29 C27 121.7(3) .
C30 C29 H29A 119.2 .
C27 C29 H29A 119.2 .
C28 C30 C29 117.1(2) .
C28 C30 C30 121.5(3) 2_755
C29 C30 C30 121.4(3) 2_755
C32 C31 C33A 119.9(3) .
C32 C31 C33 110.6(4) .
C32 C31 C31 121.7(3) 2_576
C33A C31 C31 116.6(4) 2_576
C33 C31 C31 126.0(4) 2_576
C31 C32 C34 122.1(3) .
C31 C32 H32A 118.9 .
C34 C32 H32A 118.9 .
C35 C33 C31 125.8(5) .
C35 C33 H33A 117.1 .
C31 C33 H33A 117.1 .
C36 C34 C32 121.0(3) .
C36 C34 H34A 119.5 .
C32 C34 H34A 119.5 .
C36 C35 C33 117.3(5) .
C36 C35 H35A 121.3 .
C33 C35 H35A 121.3 .
C31 C33A C35A 116.9(5) .
C31 C33A H33B 121.5 .
C35A C33A H33B 121.5 .
C33A C35A C36 121.4(4) .
C33A C35A H35B 119.3 .
C36 C35A H35B 119.3 .
C35 C36 C34 119.5(4) .
C34 C36 C35A 114.8(3) .
C35 C36 S6 117.0(3) .
C34 C36 S6 121.6(2) .
C35A C36 S6 121.7(3) .
N3 C37 C38 106.45(15) .
N3 C37 H37A 110.4 .
C38 C37 H37A 110.4 .
N3 C37 H37B 110.4 .
C38 C37 H37B 110.4 .
H37A C37 H37B 108.6 .
N4 C38 C37 106.36(15) .
N4 C38 H38A 110.5 .
C37 C38 H38A 110.5 .
N4 C38 H38B 110.5 .
C37 C38 H38B 110.5 .
H38A C38 H38B 108.6 .
N1 C39 C40 106.93(16) .
N1 C39 H39A 110.3 .
C40 C39 H39A 110.3 .
N1 C39 H39B 110.3 .
C40 C39 H39B 110.3 .
H39A C39 H39B 108.6 .
N2 C40 C39 106.89(16) .
N2 C40 H40A 110.3 .
C39 C40 H40A 110.3 .
N2 C40 H40B 110.3 .
C39 C40 H40B 110.3 .
H40A C40 H40B 108.6 .
O22 C41 O20 125.66(18) .
O22 C41 C42 120.08(17) .
O20 C41 C42 114.26(16) .
O21 C42 O19 125.58(18) .
O21 C42 C41 120.47(17) .
O19 C42 C41 113.94(16) .
N6 C43 C44 106.96(16) .
N6 C43 H43A 110.3 .
C44 C43 H43A 110.3 .
N6 C43 H43B 110.3 .
C44 C43 H43B 110.3 .
H43A C43 H43B 108.6 .
N5 C44 C43 107.02(16) .
N5 C44 H44A 110.3 .
C43 C44 H44A 110.3 .
N5 C44 H44B 110.3 .
C43 C44 H44B 110.3 .
H44A C44 H44B 108.6 .
N7 C45 C46 106.37(16) .
N7 C45 H45A 110.5 .
C46 C45 H45A 110.5 .
N7 C45 H45B 110.5 .
C46 C45 H45B 110.5 .
H45A C45 H45B 108.6 .
N8 C46 C45 106.39(16) .
N8 C46 H46A 110.5 .
C45 C46 H46A 110.5 .
N8 C46 H46B 110.5 .
C45 C46 H46B 110.5 .
H46A C46 H46B 108.6 .
O26 C47 O24 125.82(19) .
O26 C47 C48 120.36(18) .
O24 C47 C48 113.82(17) .
O25 C48 O23 124.76(18) .
O25 C48 C47 120.90(18) .
O23 C48 C47 114.33(16) .
N9 C49 C50 106.78(17) .
N9 C49 H49A 110.4 .
C50 C49 H49A 110.4 .
N9 C49 H49B 110.4 .
C50 C49 H49B 110.4 .
H49A C49 H49B 108.6 .
N10 C50 C49 106.65(17) .
N10 C50 H50A 110.4 .
C49 C50 H50A 110.4 .
N10 C50 H50B 110.4 .
C49 C50 H50B 110.4 .
H50A C50 H50B 108.6 .
N11 C51 C52 106.9(2) .
N11 C51 H51A 110.3 .
C52 C51 H51A 110.3 .
N11 C51 H51B 110.3 .
C52 C51 H51B 110.3 .
H51A C51 H51B 108.6 .
N12 C52 C51 106.7(2) .
N12 C52 H52A 110.4 .
C51 C52 H52A 110.4 .
N12 C52 H52B 110.4 .
C51 C52 H52B 110.4 .
H52A C52 H52B 108.6 .
O28 C53 O27 124.62(18) .
O28 C53 C54 120.90(17) .
O27 C53 C54 114.47(16) .
O30 C54 O29 125.17(18) .
O30 C54 C53 121.15(17) .
O29 C54 C53 113.67(16) .
N15 C55 C56 106.47(16) .
N15 C55 H55A 110.4 .
C56 C55 H55A 110.4 .
N15 C55 H55B 110.4 .
C56 C55 H55B 110.4 .
H55A C55 H55B 108.6 .
N16 C56 C55 106.79(16) .
N16 C56 H56A 110.4 .
C55 C56 H56A 110.4 .
N16 C56 H56B 110.4 .
C55 C56 H56B 110.4 .
H56A C56 H56B 108.6 .
N13 C57 C58 107.33(16) .
N13 C57 H57A 110.2 .
C58 C57 H57A 110.2 .
N13 C57 H57B 110.2 .
C58 C57 H57B 110.2 .
H57A C57 H57B 108.5 .
N14 C58 C57 106.75(16) .
N14 C58 H58A 110.4 .
C57 C58 H58A 110.4 .
N14 C58 H58B 110.4 .
C57 C58 H58B 110.4 .
H58A C58 H58B 108.6 .
O33 C59 O31 124.88(18) .
O33 C59 C60 121.46(17) .
O31 C59 C60 113.66(16) .
O34 C60 O32 124.64(18) .
O34 C60 C59 120.98(17) .
O32 C60 C59 114.38(16) .
N17 C61 C62 121.7(2) .
N17 C61 H61A 119.1 .
C62 C61 H61A 119.1 .
C61 C62 C63 120.1(2) .
C61 C62 H62A 119.9 .
C63 C62 H62A 119.9 .
N18 C63 C64 121.9(3) .
N18 C63 C62 121.7(3) .
C64 C63 C62 116.5(2) .
C65 C64 C63 120.2(2) .
C65 C64 H64A 119.9 .
C63 C64 H64A 119.9 .
N17 C65 C64 121.8(2) .
N17 C65 H65A 119.1 .
C64 C65 H65A 119.1 .
N18 C66 H66A 109.5 .
N18 C66 H66B 109.5 .
H66A C66 H66B 109.5 .
N18 C66 H66C 109.5 .
H66A C66 H66C 109.5 .
H66B C66 H66C 109.5 .
N18 C67 H67A 109.5 .
N18 C67 H67B 109.5 .
H67A C67 H67B 109.5 .
N18 C67 H67C 109.5 .
H67A C67 H67C 109.5 .
H67B C67 H67C 109.5 .
N19 C68 C69 122.8(3) .
N19 C68 H68A 118.6 .
C69 C68 H68A 118.6 .
N20A C69 C68 138.2(7) .
N20A C69 C70 98.3(7) .
C68 C69 C70 119.4(3) .
C68 C69 C73A 97.1(6) .
C70 C69 C73A 140.0(6) .
N20 C70 C69 119.8(3) .
N20 C70 C71 123.5(3) .
C69 C70 C71 116.6(3) .
N20 C70 N20A 86.0(4) .
C71 C70 N20A 148.9(4) .
C72 C71 C70 121.4(3) .
C72 C71 H71A 119.3 .
C70 C71 H71A 119.3 .
N19 C72 C71 119.6(3) .
N19 C72 H72A 120.2 .
C71 C72 H72A 120.2 .
N20 C73 H73A 109.5 .
N20 C73 H73B 109.5 .
H73A C73 H73B 109.5 .
N20 C73 H73C 109.5 .
H73A C73 H73C 109.5 .
H73B C73 H73C 109.5 .
N20 C74 H74A 109.5 .
N20 C74 H74B 109.5 .
H74A C74 H74B 109.5 .
N20 C74 H74C 109.5 .
H74A C74 H74C 109.5 .
H74B C74 H74C 109.5 .
C69 N20A C73A 106.2(12) .
C69 N20A C74A 133.1(15) .
C73A N20A C74A 120.6(15) .
C73A N20A C70 152.0(11) .
C74A N20A C70 86.6(11) .
N20A C73A O12W 121.8(14) .
O12W C73A C69 148.7(13) .

loop_
_geom_bond_atom_site_label_1
_geom_bond_atom_site_label_2
_geom_bond_distance
_geom_bond_site_symmetry_2
Co1 O27 1.9121(14) .
Co1 O29 1.9169(14) .
Co1 N11 1.9357(18) .
Co1 N10 1.9370(18) .
Co1 N9 1.9435(17) .
Co1 N12 1.9541(19) .
Co2 O19 1.9293(14) .
Co2 O20 1.9297(14) .
Co2 N3 1.9305(16) .
Co2 N2 1.9366(16) .
Co2 N4 1.9419(16) .
Co2 N1 1.9509(17) .
Co3 O23 1.9161(14) .
Co3 O24 1.9272(14) .
Co3 N7 1.9305(16) .
Co3 N6 1.9410(16) .
Co3 N8 1.9440(17) .
Co3 N5 1.9502(17) .
Co4 O31 1.9110(14) .
Co4 O32 1.9115(14) .
Co4 N14 1.9331(16) .
Co4 N16 1.9433(17) .
Co4 N15 1.9437(17) .
Co4 N13 1.9584(17) .
S1 O2 1.4506(15) .
S1 O3 1.4529(16) .
S1 O1 1.4662(16) .
S1 C1 1.775(2) .
S2 O4 1.4491(17) .
S2 O6 1.4597(19) .
S2 O5 1.4598(18) .
S2 C12 1.767(2) .
S3 O9 1.4535(16) .
S3 O7 1.4563(16) .
S3 O8 1.4594(16) .
S3 C13 1.776(2) .
S4 O11 1.4538(16) .
S4 O12 1.4604(17) .
S4 O10 1.4621(17) .
S4 C24 1.769(2) .
S5 O15 1.4487(15) .
S5 O13 1.4535(16) .
S5 O14 1.4619(16) .
S5 C25 1.782(2) .
S6 O16 1.4476(16) .
S6 O18 1.4580(17) .
S6 O17 1.4600(17) .
S6 C36 1.779(2) .
O19 C42 1.281(2) .
O20 C41 1.284(2) .
O21 C42 1.230(2) .
O22 C41 1.230(2) .
O23 C48 1.282(2) .
O24 C47 1.290(2) .
O25 C48 1.233(2) .
O26 C47 1.226(2) .
O27 C53 1.282(2) .
O28 C53 1.232(2) .
O29 C54 1.294(2) .
O30 C54 1.220(2) .
O31 C59 1.297(2) .
O32 C60 1.285(2) .
O33 C59 1.217(2) .
O34 C60 1.229(2) .
N10 C50 1.482(3) .
N10 H10B 0.9200 .
N10 H10C 0.9200 .
N1 C39 1.483(3) .
N1 H1A 0.9200 .
N1 H1B 0.9200 .
N2 C40 1.487(2) .
N2 H2B 0.9200 .
N2 H2C 0.9200 .
N3 C37 1.485(2) .
N3 H3B 0.9200 .
N3 H3C 0.9200 .
N4 C38 1.484(2) .
N4 H4B 0.9200 .
N4 H4C 0.9200 .
N5 C44 1.486(3) .
N5 H5B 0.9200 .
N5 H5C 0.9200 .
N6 C43 1.488(3) .
N6 H6A 0.9200 .
N6 H6B 0.9200 .
N7 C45 1.487(3) .
N7 H7A 0.9200 .
N7 H7B 0.9200 .
N8 C46 1.484(2) .
N8 H8B 0.9200 .
N8 H8C 0.9200 .
N9 C49 1.485(3) .
N9 H9B 0.9200 .
N9 H9C 0.9200 .
N11 C51 1.469(3) .
N11 H11B 0.9200 .
N11 H11C 0.9200 .
N12 C52 1.498(3) .
N12 H12A 0.9200 .
N12 H12B 0.9200 .
N13 C57 1.483(3) .
N13 H13A 0.9200 .
N13 H13B 0.9200 .
N14 C58 1.482(3) .
N14 H14B 0.9200 .
N14 H14C 0.9200 .
N15 C55 1.488(3) .
N15 H15B 0.9200 .
N15 H15C 0.9200 .
N16 C56 1.484(3) .
N16 H16B 0.9200 .
N16 H16C 0.9200 .
N17 C61 1.343(4) .
N17 C65 1.348(3) .
N18 C63 1.337(3) .
N18 C67 1.457(5) .
N18 C66 1.468(6) .
N19 C68 1.336(4) .
N19 C72 1.350(4) .
N20 C70 1.347(4) .
N20 C74 1.446(4) .
N20 C73 1.453(4) .
C1 C2 1.381(3) .
C1 C3 1.391(3) .
C2 C4 1.393(3) .
C2 H2A 0.9500 .
C3 C5 1.385(3) .
C3 H3A 0.9500 .
C4 C6 1.399(3) .
C4 H4A 0.9500 .
C5 C6 1.400(3) .
C5 H5A 0.9500 .
C6 C7 1.487(3) .
C7 C8 1.391(3) .
C7 C9 1.397(3) .
C8 C10 1.391(3) .
C8 H8A 0.9500 .
C9 C11 1.384(3) .
C9 H9A 0.9500 .
C10 C12 1.380(3) .
C10 H10A 0.9500 .
C11 C12 1.390(3) .
C11 H11A 0.9500 .
C13 C14 1.387(3) .
C13 C15 1.390(3) .
C14 C16 1.391(3) .
C14 H14A 0.9500 .
C15 C17 1.388(3) .
C15 H15A 0.9500 .
C16 C18 1.396(3) .
C16 H16A 0.9500 .
C17 C18 1.398(3) .
C17 H17A 0.9500 .
C18 C19 1.489(3) .
C19 C20 1.392(3) .
C19 C21 1.400(3) .
C20 C22 1.396(3) .
C20 H20A 0.9500 .
C21 C23 1.381(3) .
C21 H21A 0.9500 .
C22 C24 1.383(3) .
C22 H22A 0.9500 .
C23 C24 1.388(3) .
C23 H23A 0.9500 .
C25 C27 1.367(4) .
C25 C26 1.372(3) .
C26 C28 1.389(4) .
C26 H26A 0.9500 .
C27 C29 1.387(4) .
C27 H27A 0.9500 .
C28 C30 1.365(3) .
C28 H28A 0.9500 .
C29 C30 1.371(3) .
C29 H29A 0.9500 .
C30 C30 1.488(4) 2_755
C31 C32 1.356(4) .
C31 C33A 1.394(6) .
C31 C33 1.415(7) .
C31 C31 1.488(5) 2_576
C32 C34 1.385(5) .
C32 H32A 0.9500 .
C33 C35 1.382(9) .
C33 H33A 0.9500 .
C34 C36 1.353(4) .
C34 H34A 0.9500 .
C35 C36 1.293(6) .
C35 H35A 0.9500 .
C33A C35A 1.395(8) .
C33A H33B 0.9500 .
C35A C36 1.489(7) .
C35A H35B 0.9500 .
C37 C38 1.508(3) .
C37 H37A 0.9900 .
C37 H37B 0.9900 .
C38 H38A 0.9900 .
C38 H38B 0.9900 .
C39 C40 1.511(3) .
C39 H39A 0.9900 .
C39 H39B 0.9900 .
C40 H40A 0.9900 .
C40 H40B 0.9900 .
C41 C42 1.550(3) .
C43 C44 1.512(3) .
C43 H43A 0.9900 .
C43 H43B 0.9900 .
C44 H44A 0.9900 .
C44 H44B 0.9900 .
C45 C46 1.511(3) .
C45 H45A 0.9900 .
C45 H45B 0.9900 .
C46 H46A 0.9900 .
C46 H46B 0.9900 .
C47 C48 1.545(3) .
C49 C50 1.516(3) .
C49 H49A 0.9900 .
C49 H49B 0.9900 .
C50 H50A 0.9900 .
C50 H50B 0.9900 .
C51 C52 1.517(3) .
C51 H51A 0.9900 .
C51 H51B 0.9900 .
C52 H52A 0.9900 .
C52 H52B 0.9900 .
C53 C54 1.548(3) .
C55 C56 1.508(3) .
C55 H55A 0.9900 .
C55 H55B 0.9900 .
C56 H56A 0.9900 .
C56 H56B 0.9900 .
C57 C58 1.512(3) .
C57 H57A 0.9900 .
C57 H57B 0.9900 .
C58 H58A 0.9900 .
C58 H58B 0.9900 .
C59 C60 1.548(3) .
C61 C62 1.350(4) .
C61 H61A 0.9500 .
C62 C63 1.416(4) .
C62 H62A 0.9500 .
C63 C64 1.409(4) .
C64 C65 1.350(4) .
C64 H64A 0.9500 .
C65 H65A 0.9500 .
C66 H66A 0.9800 .
C66 H66B 0.9800 .
C66 H66C 0.9800 .
C67 H67A 0.9800 .
C67 H67B 0.9800 .
C67 H67C 0.9800 .
C68 C69 1.364(4) .
C68 H68A 0.9500 .
C69 N20A 1.107(10) .
C69 C70 1.403(4) .
C70 C71 1.406(5) .
C70 N20A 1.909(12) .
C71 C72 1.378(4) .
C71 H71A 0.9500 .
C72 H72A 0.9500 .
C73 H73A 0.9800 .
C73 H73B 0.9800 .
C73 H73C 0.9800 .
C74 H74A 0.9800 .
C74 H74B 0.9800 .
C74 H74C 0.9800 .
N20A C73A 1.422(16) .
N20A C74A 1.485(16) .
O16A O16B 1.103(18) .
